data_1504513
loop_
_publ_author_name
'Lu, Ting'
'Song, Zhenlei'
'Hsung, Richard P.'

_publ_section_title
;
 A mutually pi-facial selective cyclopropanation of chiral enamides using
 dirhodium(II) carbenoids.
;
_journal_issue 4
_journal_name_full 'Organic letters'
_journal_page_first 541
_journal_page_last 544
_journal_paper_doi 10.1021/ol702824s
_journal_volume 10
_journal_year 2008
_chemical_absolute_configuration rm
_chemical_formula_moiety 'C22 H31 N O4'
_chemical_formula_sum 'C22 H31 N O4'
_chemical_formula_weight 373.48
_chemical_name_common 07226a
_chemical_name_systematic
; 
 ? 
;
_space_group_IT_number 19
_symmetry_cell_setting orthorhombic
_symmetry_space_group_name_Hall 'P 2ac 2ab'
_symmetry_space_group_name_H-M 'P 21 21 21'
_atom_sites_solution_hydrogens geom
_atom_sites_solution_primary direct
_atom_sites_solution_secondary difmap
_audit_creation_method SHELXL-97
_cell_angle_alpha 90.00
_cell_angle_beta 90.00
_cell_angle_gamma 90.00
_cell_formula_units_Z 4
_cell_length_a 6.0884(5)
_cell_length_b 16.1018(13)
_cell_length_c 21.8321(18)
_cell_measurement_reflns_used 2882
_cell_measurement_temperature 173(2)
_cell_measurement_theta_max 25.93
_cell_measurement_theta_min 2.25
_cell_volume 2140.3(3)
_computing_cell_refinement 'Bruker SMART'
_computing_data_collection 'Bruker SMART'
_computing_data_reduction 'Bruker SAINT'
_computing_molecular_graphics 'Bruker SHELXTL'
_computing_publication_material 'Bruker SHELXTL'
_computing_structure_refinement 'Bruker SHELXTL'
_computing_structure_solution 'Bruker SHELXTL'
_diffrn_ambient_temperature 173(2)
_diffrn_measured_fraction_theta_full 0.999
_diffrn_measured_fraction_theta_max 0.999
_diffrn_measurement_device_type 'CCD area detector'
_diffrn_measurement_method 'phi and omega scans'
_diffrn_radiation_monochromator graphite
_diffrn_radiation_source 'sealed tube'
_diffrn_radiation_type MoK\a
_diffrn_radiation_wavelength 0.71073
_diffrn_reflns_av_R_equivalents 0.0312
_diffrn_reflns_av_sigmaI/netI 0.0152
_diffrn_reflns_limit_h_max 7
_diffrn_reflns_limit_h_min 0
_diffrn_reflns_limit_k_max 20
_diffrn_reflns_limit_k_min 0
_diffrn_reflns_limit_l_max 27
_diffrn_reflns_limit_l_min 0
_diffrn_reflns_number 23727
_diffrn_reflns_theta_full 26.38
_diffrn_reflns_theta_max 26.38
_diffrn_reflns_theta_min 1.57
_exptl_absorpt_coefficient_mu 0.079
_exptl_absorpt_correction_T_max 0.9844
_exptl_absorpt_correction_T_min 0.9616
_exptl_absorpt_correction_type multi-scan
_exptl_absorpt_process_details 'SADABS (Sheldrick, 2004)'
_exptl_crystal_colour Colorless
_exptl_crystal_density_diffrn 1.159
_exptl_crystal_density_method 'not measured'
_exptl_crystal_description Block
_exptl_crystal_F_000 808
_exptl_crystal_size_max 0.50
_exptl_crystal_size_mid 0.25
_exptl_crystal_size_min 0.20
_refine_diff_density_max 0.254
_refine_diff_density_min -0.178
_refine_diff_density_rms 0.029
_refine_ls_abs_structure_details 'Flack H D (1983), Acta Cryst. A39, 876-881'
_refine_ls_abs_structure_Flack 1.2(15)
_refine_ls_extinction_method none
_refine_ls_goodness_of_fit_ref 1.051
_refine_ls_hydrogen_treatment constr
_refine_ls_matrix_type full
_refine_ls_number_parameters 262
_refine_ls_number_reflns 2536
_refine_ls_number_restraints 14
_refine_ls_restrained_S_all 1.065
_refine_ls_R_factor_all 0.0422
_refine_ls_R_factor_gt 0.0362
_refine_ls_shift/su_max 0.002
_refine_ls_shift/su_mean 0.000
_refine_ls_structure_factor_coef Fsqd
_refine_ls_weighting_details 'calc w=1/[\s^2^(Fo^2^)+(0.0547P)^2^+0.4304P] where P=(Fo^2^+2Fc^2^)/3'
_refine_ls_weighting_scheme calc
_refine_ls_wR_factor_gt 0.0979
_refine_ls_wR_factor_ref 0.1023
_reflns_number_gt 2222
_reflns_number_total 2536
_reflns_threshold_expression >2sigma(I)
_cod_data_source_file ol702824s-file006.cif
_cod_data_source_block 07266a
_cod_depositor_comments
;
The following automatic conversions were performed:

'_symmetry_cell_setting' value 'Orthorhombic' changed to
'orthorhombic' according to
/home/saulius/struct/CIF-dictionaries/cif_core.dic dictionary named
'cif_core.dic' version 2.4.1 from
2010-06-29.

'_exptl_absorpt_correction_type' value 'Multi-scan'
changed to 'multi-scan' according to
/home/saulius/struct/CIF-dictionaries/cif_core.dic dictionary named
'cif_core.dic' version 2.4.1 from 2010-06-29.

Automatic conversion script
Id: cif_fix_values 1715 2011-07-08 13:25:40Z adriana 
;
_cod_original_sg_symbol_H-M P2(1)2(1)2(1)
_cod_database_code 1504513

loop_
_symmetry_equiv_pos_as_xyz
'x, y, z'
'-x+1/2, -y, z+1/2'
'-x, y+1/2, -z+1/2'
'x+1/2, -y+1/2, -z'

loop_
_atom_site_label
_atom_site_type_symbol
_atom_site_fract_x
_atom_site_fract_y
_atom_site_fract_z
_atom_site_U_iso_or_equiv
_atom_site_adp_type
_atom_site_occupancy
_atom_site_symmetry_multiplicity
_atom_site_calc_flag
_atom_site_refinement_flags
_atom_site_disorder_assembly
_atom_site_disorder_group
O1 O 0.6187(3) 0.26996(11) 0.55111(7) 0.0494(4) Uani 1 1 d . . .
O2 O 0.4343(3) 0.14904(9) 0.55270(8) 0.0484(4) Uani 1 1 d . . .
O3 O 0.4280(3) 0.51462(9) 0.62619(7) 0.0450(4) Uani 1 1 d . . .
O4 O 0.3823(3) 0.53019(9) 0.52417(6) 0.0440(4) Uani 1 1 d . . .
N1 N 0.2715(3) 0.26010(10) 0.59098(8) 0.0352(4) Uani 1 1 d . . .
C1 C 0.4540(4) 0.23192(13) 0.56388(9) 0.0376(5) Uani 1 1 d . . .
C2 C 0.2141(5) 0.12298(14) 0.56763(12) 0.0513(6) Uani 1 1 d . . .
H2A H 0.2174 0.0730 0.5940 0.062 Uiso 1 1 calc R . .
H2B H 0.1311 0.1097 0.5299 0.062 Uiso 1 1 calc R . .
C3 C 0.1066(4) 0.19621(12) 0.60167(9) 0.0371(5) Uani 1 1 d . . .
H3A H -0.0335 0.2119 0.5807 0.045 Uiso 1 1 calc R . .
C4 C 0.0625(4) 0.18009(12) 0.66903(10) 0.0383(5) Uani 1 1 d . . .
C5 C -0.1415(4) 0.15095(15) 0.68671(12) 0.0494(6) Uani 1 1 d . . .
H5A H -0.2520 0.1418 0.6567 0.059 Uiso 1 1 calc R . .
C6 C -0.1860(5) 0.13493(16) 0.74793(14) 0.0609(8) Uani 1 1 d . . .
H6A H -0.3259 0.1141 0.7596 0.073 Uiso 1 1 calc R . .
C7 C -0.0294(5) 0.14901(18) 0.79136(13) 0.0618(8) Uani 1 1 d . . .
H7A H -0.0613 0.1389 0.8333 0.074 Uiso 1 1 calc R . .
C8 C 0.1758(5) 0.17797(17) 0.77449(12) 0.0579(7) Uani 1 1 d . . .
H8A H 0.2851 0.1875 0.8047 0.069 Uiso 1 1 calc R . .
C9 C 0.2214(4) 0.19300(15) 0.71315(11) 0.0456(5) Uani 1 1 d . . .
H9A H 0.3628 0.2123 0.7015 0.055 Uiso 1 1 calc R . .
C10 C 0.2564(4) 0.34386(11) 0.61358(9) 0.0332(4) Uani 1 1 d . . .
H10A H 0.3510 0.3568 0.6498 0.040 Uiso 1 1 calc R . .
C11 C 0.2277(4) 0.41385(12) 0.56811(9) 0.0364(5) Uani 1 1 d . . .
H11A H 0.2091 0.3966 0.5244 0.044 Uiso 1 1 calc R . .
C12 C 0.0429(4) 0.38816(12) 0.61140(10) 0.0375(5) Uani 1 1 d . . .
H12A H -0.0776 0.3560 0.5912 0.045 Uiso 1 1 calc R . .
C13 C 0.3567(4) 0.49076(12) 0.57799(9) 0.0354(4) Uani 1 1 d . . .
C14 C 0.5117(4) 0.60768(13) 0.51965(11) 0.0462(6) Uani 1 1 d . . .
C15 C 0.4827(7) 0.6294(2) 0.45236(13) 0.0839(12) Uani 1 1 d . . .
H15A H 0.5405 0.5843 0.4270 0.126 Uiso 1 1 calc R . .
H15B H 0.5625 0.6808 0.4432 0.126 Uiso 1 1 calc R . .
H15C H 0.3262 0.6373 0.4435 0.126 Uiso 1 1 calc R . .
C16 C 0.4102(6) 0.67420(14) 0.55984(16) 0.0675(8) Uani 1 1 d . . .
H16A H 0.4322 0.6598 0.6030 0.101 Uiso 1 1 calc R . .
H16B H 0.2526 0.6781 0.5512 0.101 Uiso 1 1 calc R . .
H16C H 0.4803 0.7277 0.5512 0.101 Uiso 1 1 calc R . .
C17 C 0.7477(5) 0.59135(18) 0.53497(15) 0.0642(8) Uani 1 1 d . . .
H17A H 0.8019 0.5449 0.5102 0.096 Uiso 1 1 calc R . .
H17B H 0.7605 0.5774 0.5785 0.096 Uiso 1 1 calc R . .
H17C H 0.8350 0.6411 0.5262 0.096 Uiso 1 1 calc R . .
C18 C -0.0307(4) 0.43899(13) 0.66550(11) 0.0456(5) Uani 1 1 d . . .
H18A H -0.1256 0.4849 0.6510 0.055 Uiso 1 1 calc R . .
H18B H 0.0994 0.4637 0.6857 0.055 Uiso 1 1 calc R . .
C19 C -0.1564(4) 0.38704(16) 0.71166(12) 0.0513(6) Uani 1 1 d D B .
H19A H -0.2723 0.3557 0.6899 0.062 Uiso 1 1 calc R . .
H19B H -0.0545 0.3462 0.7301 0.062 Uiso 1 1 calc R . .
C20 C -0.2608(6) 0.4366(2) 0.76197(16) 0.0815(10) Uani 1 1 d D . .
H20A H -0.1443 0.4642 0.7862 0.098 Uiso 1 1 calc R A 1
H20B H -0.3539 0.4805 0.7437 0.098 Uiso 1 1 calc R A 1
C21 C -0.3976(15) 0.3846(4) 0.8036(4) 0.1218(19) Uani 0.644(9) 1 d PD B 1
H21A H -0.4867 0.3463 0.7782 0.146 Uiso 0.644(9) 1 calc PR B 1
H21B H -0.2985 0.3503 0.8291 0.146 Uiso 0.644(9) 1 calc PR B 1
C22 C -0.5468(13) 0.4310(5) 0.8445(3) 0.128(4) Uani 0.644(9) 1 d PDU B 1
H22A H -0.6540 0.3926 0.8625 0.192 Uiso 0.644(9) 1 calc PR B 1
H22B H -0.6240 0.4738 0.8210 0.192 Uiso 0.644(9) 1 calc PR B 1
H22C H -0.4613 0.4572 0.8773 0.192 Uiso 0.644(9) 1 calc PR B 1
C21' C -0.3803(17) 0.3868(6) 0.8084(4) 0.1218(19) Uani 0.356(9) 1 d PD B 2
H21C H -0.3221 0.3294 0.8080 0.146 Uiso 0.356(9) 1 calc PR B 2
H21D H -0.3514 0.4104 0.8495 0.146 Uiso 0.356(9) 1 calc PR B 2
C22' C -0.6209(18) 0.3840(11) 0.7982(5) 0.138(7) Uani 0.356(9) 1 d PDU B 2
H22D H -0.6528 0.3495 0.7623 0.207 Uiso 0.356(9) 1 calc PR B 2
H22E H -0.6760 0.4404 0.7913 0.207 Uiso 0.356(9) 1 calc PR B 2
H22F H -0.6929 0.3601 0.8343 0.207 Uiso 0.356(9) 1 calc PR B 2

loop_
_atom_site_aniso_label
_atom_site_aniso_U_11
_atom_site_aniso_U_22
_atom_site_aniso_U_33
_atom_site_aniso_U_23
_atom_site_aniso_U_13
_atom_site_aniso_U_12
O1 0.0331(8) 0.0585(10) 0.0566(9) 0.0002(8) 0.0051(8) -0.0013(8)
O2 0.0506(10) 0.0376(8) 0.0571(9) -0.0058(7) 0.0009(8) 0.0095(8)
O3 0.0492(9) 0.0437(8) 0.0422(8) 0.0000(7) -0.0033(7) -0.0146(8)
O4 0.0580(10) 0.0309(7) 0.0431(8) 0.0077(6) -0.0041(8) -0.0119(8)
N1 0.0380(9) 0.0273(8) 0.0403(9) 0.0025(7) 0.0064(8) -0.0025(8)
C1 0.0399(11) 0.0380(10) 0.0350(10) 0.0019(9) -0.0039(9) 0.0066(10)
C2 0.0650(17) 0.0316(10) 0.0572(13) -0.0010(10) 0.0069(13) -0.0028(11)
C3 0.0396(12) 0.0268(9) 0.0451(11) 0.0052(8) -0.0019(10) -0.0029(9)
C4 0.0377(11) 0.0285(9) 0.0488(12) 0.0093(9) 0.0037(10) 0.0045(9)
C5 0.0392(12) 0.0435(12) 0.0656(14) 0.0176(11) 0.0021(12) -0.0006(11)
C6 0.0471(15) 0.0560(15) 0.0797(18) 0.0323(14) 0.0194(15) 0.0046(12)
C7 0.0682(18) 0.0613(16) 0.0560(15) 0.0279(13) 0.0180(15) 0.0166(15)
C8 0.0610(17) 0.0618(16) 0.0509(14) 0.0179(12) -0.0043(13) 0.0080(14)
C9 0.0388(12) 0.0483(12) 0.0496(12) 0.0132(10) 0.0019(11) 0.0025(11)
C10 0.0338(10) 0.0287(9) 0.0371(10) 0.0018(8) 0.0018(9) -0.0027(9)
C11 0.0421(11) 0.0301(9) 0.0371(10) 0.0035(8) -0.0034(10) -0.0066(9)
C12 0.0327(10) 0.0287(9) 0.0510(12) 0.0031(9) -0.0016(9) -0.0040(9)
C13 0.0365(11) 0.0290(9) 0.0407(10) 0.0023(8) -0.0012(9) -0.0028(9)
C14 0.0543(14) 0.0289(10) 0.0553(13) 0.0098(10) -0.0001(12) -0.0100(10)
C15 0.122(3) 0.0646(17) 0.0646(17) 0.0299(15) -0.008(2) -0.036(2)
C16 0.0705(19) 0.0314(11) 0.101(2) 0.0022(13) 0.0101(19) -0.0041(13)
C17 0.0511(15) 0.0524(15) 0.089(2) 0.0154(14) 0.0076(15) -0.0100(14)
C18 0.0389(12) 0.0336(10) 0.0644(14) 0.0018(10) 0.0052(11) 0.0028(10)
C19 0.0416(13) 0.0481(13) 0.0641(14) 0.0059(11) 0.0043(12) -0.0026(11)
C20 0.074(2) 0.0755(19) 0.095(2) 0.0148(18) 0.0443(19) 0.0143(18)
C21 0.102(4) 0.137(4) 0.126(4) 0.032(3) 0.057(3) -0.001(3)
C22 0.125(6) 0.159(7) 0.100(5) -0.015(5) 0.072(5) -0.018(6)
C21' 0.102(4) 0.137(4) 0.126(4) 0.032(3) 0.057(3) -0.001(3)
C22' 0.159(14) 0.198(16) 0.057(6) -0.027(8) 0.011(8) -0.084(13)

loop_
_atom_type_symbol
_atom_type_description
_atom_type_scat_dispersion_real
_atom_type_scat_dispersion_imag
_atom_type_scat_source
C C 0.0033 0.0016 'International Tables Vol C Tables 4.2.6.8 and 6.1.1.4'
H H 0.0000 0.0000 'International Tables Vol C Tables 4.2.6.8 and 6.1.1.4'
N N 0.0061 0.0033 'International Tables Vol C Tables 4.2.6.8 and 6.1.1.4'
O O 0.0106 0.0060 'International Tables Vol C Tables 4.2.6.8 and 6.1.1.4'

loop_
_geom_angle_atom_site_label_1
_geom_angle_atom_site_label_2
_geom_angle_atom_site_label_3
_geom_angle
C1 O2 C2 109.05(18)
C13 O4 C14 121.22(16)
C1 N1 C10 121.52(18)
C1 N1 C3 113.82(17)
C10 N1 C3 124.25(17)
O1 C1 N1 128.3(2)
O1 C1 O2 121.9(2)
N1 C1 O2 109.79(19)
O2 C2 C3 106.35(18)
O2 C2 H2A 110.5
C3 C2 H2A 110.5
O2 C2 H2B 110.5
C3 C2 H2B 110.5
H2A C2 H2B 108.6
N1 C3 C4 113.45(18)
N1 C3 C2 99.80(17)
C4 C3 C2 114.33(17)
N1 C3 H3A 109.6
C4 C3 H3A 109.6
C2 C3 H3A 109.6
C9 C4 C5 119.1(2)
C9 C4 C3 121.8(2)
C5 C4 C3 119.2(2)
C4 C5 C6 120.5(3)
C4 C5 H5A 119.8
C6 C5 H5A 119.8
C7 C6 C5 120.1(3)
C7 C6 H6A 119.9
C5 C6 H6A 119.9
C6 C7 C8 120.2(2)
C6 C7 H7A 119.9
C8 C7 H7A 119.9
C7 C8 C9 119.7(3)
C7 C8 H8A 120.1
C9 C8 H8A 120.1
C4 C9 C8 120.4(2)
C4 C9 H9A 119.8
C8 C9 H9A 119.8
N1 C10 C12 119.73(18)
N1 C10 C11 118.74(17)
C12 C10 C11 61.27(14)
N1 C10 H10A 115.4
C12 C10 H10A 115.4
C11 C10 H10A 115.4
C13 C11 C10 117.78(18)
C13 C11 C12 121.80(18)
C10 C11 C12 58.43(13)
C13 C11 H11A 115.6
C10 C11 H11A 115.6
C12 C11 H11A 115.6
C10 C12 C18 119.82(19)
C10 C12 C11 60.29(14)
C18 C12 C11 123.91(18)
C10 C12 H12A 114.1
C18 C12 H12A 114.1
C11 C12 H12A 114.1
O3 C13 O4 124.92(18)
O3 C13 C11 125.88(18)
O4 C13 C11 109.19(17)
O4 C14 C17 110.36(19)
O4 C14 C16 109.9(2)
C17 C14 C16 112.7(3)
O4 C14 C15 101.4(2)
C17 C14 C15 111.6(3)
C16 C14 C15 110.4(2)
C14 C15 H15A 109.5
C14 C15 H15B 109.5
H15A C15 H15B 109.5
C14 C15 H15C 109.5
H15A C15 H15C 109.5
H15B C15 H15C 109.5
C14 C16 H16A 109.5
C14 C16 H16B 109.5
H16A C16 H16B 109.5
C14 C16 H16C 109.5
H16A C16 H16C 109.5
H16B C16 H16C 109.5
C14 C17 H17A 109.5
C14 C17 H17B 109.5
H17A C17 H17B 109.5
C14 C17 H17C 109.5
H17A C17 H17C 109.5
H17B C17 H17C 109.5
C12 C18 C19 111.82(18)
C12 C18 H18A 109.3
C19 C18 H18A 109.3
C12 C18 H18B 109.3
C19 C18 H18B 109.3
H18A C18 H18B 107.9
C20 C19 C18 114.0(2)
C20 C19 H19A 108.8
C18 C19 H19A 108.8
C20 C19 H19B 108.8
C18 C19 H19B 108.8
H19A C19 H19B 107.6
C21' C20 C21 5.9(8)
C21' C20 C19 114.8(5)
C21 C20 C19 112.6(4)
C21' C20 H20A 103.2
C21 C20 H20A 109.1
C19 C20 H20A 109.1
C21' C20 H20B 112.4
C21 C20 H20B 109.1
C19 C20 H20B 109.1
H20A C20 H20B 107.8
C22 C21 C20 115.4(5)
C22 C21 H21A 108.4
C20 C21 H21A 108.4
C22 C21 H21B 108.4
C20 C21 H21B 108.4
H21A C21 H21B 107.5
C22' C21' C20 113.5(6)
C22' C21' H21C 108.9
C20 C21' H21C 108.9
C22' C21' H21D 108.9
C20 C21' H21D 108.9
H21C C21' H21D 107.7
C21' C22' H22D 109.5
C21' C22' H22E 109.5
H22D C22' H22E 109.5
C21' C22' H22F 109.5
H22D C22' H22F 109.5
H22E C22' H22F 109.5

loop_
_geom_bond_atom_site_label_1
_geom_bond_atom_site_label_2
_geom_bond_distance
O1 C1 1.208(3)
O2 C1 1.362(3)
O2 C2 1.442(3)
O3 C13 1.202(2)
O4 C13 1.345(2)
O4 C14 1.479(3)
N1 C1 1.338(3)
N1 C10 1.439(2)
N1 C3 1.457(3)
C2 C3 1.540(3)
C2 H2A 0.9900
C2 H2B 0.9900
C3 C4 1.517(3)
C3 H3A 1.0000
C4 C9 1.381(3)
C4 C5 1.383(3)
C5 C6 1.388(4)
C5 H5A 0.9500
C6 C7 1.364(4)
C6 H6A 0.9500
C7 C8 1.384(4)
C7 H7A 0.9500
C8 C9 1.389(3)
C8 H8A 0.9500
C9 H9A 0.9500
C10 C12 1.483(3)
C10 C11 1.512(3)
C10 H10A 1.0000
C11 C13 1.482(3)
C11 C12 1.527(3)
C11 H11A 1.0000
C12 C18 1.505(3)
C12 H12A 1.0000
C14 C17 1.498(4)
C14 C16 1.516(4)
C14 C15 1.521(4)
C15 H15A 0.9800
C15 H15B 0.9800
C15 H15C 0.9800
C16 H16A 0.9800
C16 H16B 0.9800
C16 H16C 0.9800
C17 H17A 0.9800
C17 H17B 0.9800
C17 H17C 0.9800
C18 C19 1.517(3)
C18 H18A 0.9900
C18 H18B 0.9900
C19 C20 1.500(4)
C19 H19A 0.9900
C19 H19B 0.9900
C20 C21' 1.484(5)
C20 C21 1.491(5)
C20 H20A 0.9900
C20 H20B 0.9900
C21 C22 1.477(5)
C21 H21A 0.9900
C21 H21B 0.9900
C22 H22A 0.9800
C22 H22B 0.9800
C22 H22C 0.9800
C21' C22' 1.482(5)
C21' H21C 0.9900
C21' H21D 0.9900
C22' H22D 0.9800
C22' H22E 0.9800
C22' H22F 0.9800

loop_
_geom_torsion_atom_site_label_1
_geom_torsion_atom_site_label_2
_geom_torsion_atom_site_label_3
_geom_torsion_atom_site_label_4
_geom_torsion
C10 N1 C1 O1 -4.9(3)
C3 N1 C1 O1 -177.8(2)
C10 N1 C1 O2 173.60(17)
C3 N1 C1 O2 0.7(2)
C2 O2 C1 O1 -174.9(2)
C2 O2 C1 N1 6.5(2)
C1 O2 C2 C3 -10.7(2)
C1 N1 C3 C4 115.1(2)
C10 N1 C3 C4 -57.5(3)
C1 N1 C3 C2 -6.9(2)
C10 N1 C3 C2 -179.56(19)
O2 C2 C3 N1 10.2(2)
O2 C2 C3 C4 -111.3(2)
N1 C3 C4 C9 -28.2(3)
C2 C3 C4 C9 85.3(3)
N1 C3 C4 C5 152.4(2)
C2 C3 C4 C5 -94.0(3)
C9 C4 C5 C6 0.0(4)
C3 C4 C5 C6 179.4(2)
C4 C5 C6 C7 1.0(4)
C5 C6 C7 C8 -1.1(4)
C6 C7 C8 C9 0.3(4)
C5 C4 C9 C8 -0.9(4)
C3 C4 C9 C8 179.8(2)
C7 C8 C9 C4 0.7(4)
C1 N1 C10 C12 146.48(19)
C3 N1 C10 C12 -41.4(3)
C1 N1 C10 C11 75.0(3)
C3 N1 C10 C11 -112.9(2)
N1 C10 C11 C13 -137.8(2)
C12 C10 C11 C13 112.0(2)
N1 C10 C11 C12 110.1(2)
N1 C10 C12 C18 137.0(2)
C11 C10 C12 C18 -114.4(2)
N1 C10 C12 C11 -108.6(2)
C13 C11 C12 C10 -105.2(2)
C13 C11 C12 C18 2.6(3)
C10 C11 C12 C18 107.8(2)
C14 O4 C13 O3 2.1(3)
C14 O4 C13 C11 -177.81(19)
C10 C11 C13 O3 -24.6(3)
C12 C11 C13 O3 43.7(3)
C10 C11 C13 O4 155.30(19)
C12 C11 C13 O4 -136.4(2)
C13 O4 C14 C17 64.4(3)
C13 O4 C14 C16 -60.5(3)
C13 O4 C14 C15 -177.3(3)
C10 C12 C18 C19 -87.9(2)
C11 C12 C18 C19 -160.3(2)
C12 C18 C19 C20 -171.8(3)
C18 C19 C20 C21' -178.7(6)
C18 C19 C20 C21 175.4(5)
C21' C20 C21 C22 80(4)
C19 C20 C21 C22 -165.8(7)
C21 C20 C21' C22' -30(4)
C19 C20 C21' C22' -98.7(10)
